data_7105150
loop_
_publ_author_name
'Wu, Liang'
'Aliev, Abil E'
'Caddick, Stephen'
'Fitzmaurice, Richard J'
'Tocher, Derek A'
'King, Frank D'

_publ_section_title
;
 A facile synthesis of dibenzopyrroloazepinones as tetracyclic
 allocolchicinoids--an unusual 1,2-phenyl shift.
;
_journal_issue 2
_journal_name_full 'Chemical communications (Cambridge, England)'
_journal_page_first 318
_journal_page_last 320
_journal_paper_doi 10.1039/b919114c
_journal_volume 46
_journal_year 2009
_chemical_formula_sum 'C21 H26 Cl N O4'
_chemical_formula_weight 391.88
_chemical_name_systematic
;
?
;
_space_group_IT_number 14
_symmetry_cell_setting monoclinic
_symmetry_space_group_name_Hall '-P 2ybc'
_symmetry_space_group_name_H-M 'P 1 21/c 1'
_atom_sites_solution_hydrogens geom
_atom_sites_solution_primary direct
_atom_sites_solution_secondary difmap
_audit_creation_method SHELXL-97
_cell_angle_alpha 90.00
_cell_angle_beta 90.813(2)
_cell_angle_gamma 90.00
_cell_formula_units_Z 4
_cell_length_a 14.9657(13)
_cell_length_b 12.7574(11)
_cell_length_c 10.6945(9)
_cell_measurement_temperature 150(2)
_cell_volume 2041.6(3)
_computing_cell_refinement 'Bruker SAINT'
_computing_data_collection 'Bruker SMART'
_computing_data_reduction 'Bruker SAINT'
_computing_structure_refinement 'SHELXL-97 (Sheldrick, 1997)'
_computing_structure_solution 'SHELXS-97 (Sheldrick, 1990)'
_diffrn_ambient_temperature 150(2)
_diffrn_measured_fraction_theta_full 0.994
_diffrn_measured_fraction_theta_max 0.963
_diffrn_measurement_device_type 'Bruker SMART APEX diffractometer'
_diffrn_measurement_method '\w rotation with narrow frames'
_diffrn_radiation_monochromator graphite
_diffrn_radiation_source 'fine-focus sealed tube'
_diffrn_radiation_type MoK\a
_diffrn_radiation_wavelength 0.71073
_diffrn_reflns_av_R_equivalents 0.0323
_diffrn_reflns_av_sigmaI/netI 0.0369
_diffrn_reflns_limit_h_max 19
_diffrn_reflns_limit_h_min -19
_diffrn_reflns_limit_k_max 16
_diffrn_reflns_limit_k_min -16
_diffrn_reflns_limit_l_max 13
_diffrn_reflns_limit_l_min -14
_diffrn_reflns_number 17052
_diffrn_reflns_theta_full 26.00
_diffrn_reflns_theta_max 28.22
_diffrn_reflns_theta_min 2.49
_exptl_absorpt_coefficient_mu 0.213
_exptl_absorpt_correction_T_max 0.9749
_exptl_absorpt_correction_T_min 0.9547
_exptl_absorpt_correction_type multi-scan
_exptl_absorpt_process_details SADABS
_exptl_crystal_colour colourless
_exptl_crystal_density_diffrn 1.275
_exptl_crystal_density_method 'not measured'
_exptl_crystal_description block
_exptl_crystal_F_000 832
_exptl_crystal_size_max 0.22
_exptl_crystal_size_mid 0.18
_exptl_crystal_size_min 0.12
_refine_diff_density_max 1.297
_refine_diff_density_min -0.310
_refine_diff_density_rms 0.106
_refine_ls_extinction_expression Fc^*^=kFc[1+0.001xFc^2^\l^3^/sin(2\q)]^-1/4^
_refine_ls_extinction_method SHELXL
_refine_ls_goodness_of_fit_ref 1.055
_refine_ls_hydrogen_treatment constr
_refine_ls_matrix_type full
_refine_ls_number_parameters 255
_refine_ls_number_reflns 4848
_refine_ls_number_restraints 0
_refine_ls_restrained_S_all 1.055
_refine_ls_R_factor_all 0.0901
_refine_ls_R_factor_gt 0.0737
_refine_ls_shift/su_max 0.000
_refine_ls_shift/su_mean 0.000
_refine_ls_structure_factor_coef Fsqd
_refine_ls_weighting_details 'calc w=1/[\s^2^(Fo^2^)+(0.1677P)^2^+1.1514P] where P=(Fo^2^+2Fc^2^)/3'
_refine_ls_weighting_scheme calc
_refine_ls_wR_factor_gt 0.2330
_refine_ls_wR_factor_ref 0.2511
_reflns_number_gt 3722
_reflns_number_total 4848
_reflns_threshold_expression I>2\s(I)
_cod_data_source_file b919114c.txt
_cod_data_source_block str0768
_cod_original_sg_symbol_H-M P2(1)/c
_cod_database_code 7105150

loop_
_symmetry_equiv_pos_as_xyz
'x, y, z'
'-x, y+1/2, -z+1/2'
'-x, -y, -z'
'x, -y-1/2, z-1/2'

loop_
_atom_site_label
_atom_site_type_symbol
_atom_site_fract_x
_atom_site_fract_y
_atom_site_fract_z
_atom_site_U_iso_or_equiv
_atom_site_adp_type
_atom_site_occupancy
_atom_site_symmetry_multiplicity
_atom_site_calc_flag
_atom_site_refinement_flags
_atom_site_disorder_assembly
_atom_site_disorder_group
Cl1A Cl 0.95735(5) 0.26287(7) 0.17875(8) 0.0316(3) Uani 0.754(3) 1 d P . .
Cl1B Cl 0.9866(2) 0.1305(3) -0.0618(3) 0.0444(10) Uani 0.246(3) 1 d P . .
N1 N 0.11757(13) 0.12865(16) 0.25322(19) 0.0235(5) Uani 1 1 d . . .
H1N H 0.0718 0.1748 0.2313 0.028 Uiso 1 1 calc R . .
O1 O 0.31130(14) -0.25404(14) 0.1266(2) 0.0365(5) Uani 1 1 d . . .
O2 O 0.21416(12) 0.40337(14) 0.36050(16) 0.0258(4) Uani 1 1 d . . .
O3 O 0.35040(13) 0.50726(14) 0.22925(18) 0.0313(5) Uani 1 1 d . . .
O4 O 0.45951(12) 0.40183(14) 0.08597(18) 0.0293(4) Uani 1 1 d . . .
C1 C 0.15454(16) 0.0868(2) 0.1327(2) 0.0247(5) Uani 1 1 d . . .
H1A H 0.1079 0.0450 0.0892 0.030 Uiso 1 1 calc R . .
H1B H 0.1701 0.1464 0.0779 0.030 Uiso 1 1 calc R . .
C2 C 0.23563(16) 0.02000(19) 0.1535(2) 0.0234(5) Uani 1 1 d . . .
C3 C 0.23130(17) -0.08753(19) 0.1324(2) 0.0255(5) Uani 1 1 d . . .
H3A H 0.1764 -0.1190 0.1073 0.031 Uiso 1 1 calc R . .
C4 C 0.30788(17) -0.1490(2) 0.1482(2) 0.0269(5) Uani 1 1 d . . .
C5 C 0.2349(2) -0.3013(2) 0.0701(3) 0.0424(7) Uani 1 1 d . . .
H5A H 0.2454 -0.3766 0.0599 0.064 Uiso 1 1 calc R . .
H5B H 0.2235 -0.2694 -0.0119 0.064 Uiso 1 1 calc R . .
H5C H 0.1830 -0.2905 0.1235 0.064 Uiso 1 1 calc R . .
C6 C 0.38733(18) -0.1025(2) 0.1878(3) 0.0299(6) Uani 1 1 d . . .
H6A H 0.4391 -0.1444 0.2006 0.036 Uiso 1 1 calc R . .
C7 C 0.39158(17) 0.0038(2) 0.2087(3) 0.0283(6) Uani 1 1 d . . .
H7A H 0.4463 0.0344 0.2362 0.034 Uiso 1 1 calc R . .
C8 C 0.31628(16) 0.06754(19) 0.1900(2) 0.0236(5) Uani 1 1 d . . .
C9 C 0.32216(16) 0.18326(19) 0.2040(2) 0.0232(5) Uani 1 1 d . . .
C10 C 0.39034(17) 0.23545(19) 0.1418(2) 0.0248(5) Uani 1 1 d . . .
H10A H 0.4317 0.1964 0.0939 0.030 Uiso 1 1 calc R . .
C11 C 0.39847(16) 0.34346(19) 0.1489(2) 0.0237(5) Uani 1 1 d . . .
C12 C 0.51724(19) 0.3477(2) 0.0030(3) 0.0353(7) Uani 1 1 d . . .
H12A H 0.5577 0.3979 -0.0363 0.053 Uiso 1 1 calc R . .
H12B H 0.4814 0.3123 -0.0618 0.053 Uiso 1 1 calc R . .
H12C H 0.5523 0.2956 0.0500 0.053 Uiso 1 1 calc R . .
C13 C 0.34025(16) 0.40116(19) 0.2254(2) 0.0226(5) Uani 1 1 d . . .
C14 C 0.3644(2) 0.5525(3) 0.3499(3) 0.0452(8) Uani 1 1 d . . .
H14A H 0.3711 0.6286 0.3417 0.068 Uiso 1 1 calc R . .
H14B H 0.4186 0.5229 0.3883 0.068 Uiso 1 1 calc R . .
H14C H 0.3130 0.5371 0.4027 0.068 Uiso 1 1 calc R . .
C15 C 0.27058(16) 0.34859(19) 0.2845(2) 0.0224(5) Uani 1 1 d . . .
C16 C 0.1523(2) 0.4721(2) 0.2970(3) 0.0377(7) Uani 1 1 d . . .
H16A H 0.1152 0.5078 0.3585 0.057 Uiso 1 1 calc R . .
H16B H 0.1141 0.4311 0.2401 0.057 Uiso 1 1 calc R . .
H16C H 0.1856 0.5243 0.2490 0.057 Uiso 1 1 calc R . .
C17 C 0.25945(16) 0.23947(19) 0.2729(2) 0.0224(5) Uani 1 1 d . . .
C18 C 0.18198(15) 0.18920(19) 0.3389(2) 0.0227(5) Uani 1 1 d . . .
H18A H 0.1467 0.2477 0.3762 0.027 Uiso 1 1 calc R . .
C19 C 0.20266(18) 0.1126(2) 0.4452(2) 0.0285(6) Uani 1 1 d . . .
H19A H 0.2227 0.1497 0.5218 0.034 Uiso 1 1 calc R . .
H19B H 0.2487 0.0610 0.4210 0.034 Uiso 1 1 calc R . .
C20 C 0.11080(19) 0.0597(2) 0.4631(3) 0.0339(6) Uani 1 1 d . . .
H20A H 0.1174 -0.0081 0.5074 0.041 Uiso 1 1 calc R . .
H20B H 0.0703 0.1055 0.5110 0.041 Uiso 1 1 calc R . .
C21 C 0.07595(19) 0.0435(2) 0.3316(3) 0.0326(6) Uani 1 1 d . . .
H21A H 0.0100 0.0491 0.3288 0.039 Uiso 1 1 calc R . .
H21B H 0.0932 -0.0265 0.3003 0.039 Uiso 1 1 calc R . .

loop_
_atom_site_aniso_label
_atom_site_aniso_U_11
_atom_site_aniso_U_22
_atom_site_aniso_U_33
_atom_site_aniso_U_23
_atom_site_aniso_U_13
_atom_site_aniso_U_12
Cl1A 0.0256(5) 0.0316(5) 0.0374(5) 0.0015(3) -0.0025(3) 0.0146(3)
Cl1B 0.0354(16) 0.051(2) 0.0461(18) -0.0063(14) -0.0094(13) 0.0148(13)
N1 0.0210(10) 0.0252(11) 0.0242(10) 0.0009(8) -0.0004(8) -0.0007(8)
O1 0.0359(11) 0.0196(9) 0.0540(13) -0.0021(8) 0.0005(9) 0.0022(7)
O2 0.0279(9) 0.0255(9) 0.0242(9) -0.0016(7) 0.0031(7) 0.0039(7)
O3 0.0386(11) 0.0211(9) 0.0344(10) -0.0030(7) 0.0069(8) -0.0022(7)
O4 0.0280(9) 0.0239(9) 0.0364(10) 0.0007(7) 0.0120(8) -0.0015(7)
C1 0.0248(12) 0.0265(12) 0.0227(11) -0.0009(9) -0.0006(9) 0.0018(9)
C2 0.0259(12) 0.0228(12) 0.0215(11) 0.0019(9) 0.0007(9) 0.0001(9)
C3 0.0254(12) 0.0227(12) 0.0285(12) 0.0006(9) 0.0003(10) -0.0020(9)
C4 0.0297(13) 0.0209(12) 0.0301(12) 0.0018(10) 0.0020(10) 0.0016(9)
C5 0.0411(16) 0.0235(14) 0.062(2) -0.0059(13) -0.0007(15) -0.0032(12)
C6 0.0271(13) 0.0250(13) 0.0376(14) 0.0019(11) -0.0009(11) 0.0063(10)
C7 0.0241(12) 0.0254(13) 0.0353(14) -0.0002(10) -0.0007(10) 0.0000(10)
C8 0.0245(12) 0.0210(12) 0.0253(11) 0.0016(9) 0.0025(9) 0.0003(9)
C9 0.0225(12) 0.0221(12) 0.0250(11) 0.0008(9) -0.0004(9) -0.0004(9)
C10 0.0230(12) 0.0233(12) 0.0282(12) -0.0009(10) 0.0028(10) 0.0015(9)
C11 0.0220(11) 0.0233(12) 0.0260(12) 0.0017(10) 0.0011(9) -0.0017(9)
C12 0.0347(15) 0.0292(14) 0.0425(15) 0.0010(12) 0.0179(12) 0.0001(11)
C13 0.0226(11) 0.0210(12) 0.0243(12) -0.0009(9) -0.0006(9) -0.0007(9)
C14 0.0512(19) 0.0398(17) 0.0449(17) -0.0193(14) 0.0124(14) -0.0175(14)
C15 0.0245(12) 0.0242(12) 0.0183(10) -0.0014(9) 0.0005(9) 0.0010(9)
C16 0.0352(15) 0.0387(16) 0.0395(15) 0.0073(13) 0.0072(12) 0.0118(12)
C17 0.0231(12) 0.0234(12) 0.0208(11) 0.0012(9) -0.0014(9) -0.0006(9)
C18 0.0225(11) 0.0220(12) 0.0235(11) 0.0004(9) 0.0002(9) -0.0007(9)
C19 0.0290(13) 0.0330(14) 0.0236(12) 0.0040(10) -0.0003(10) -0.0022(10)
C20 0.0341(14) 0.0361(15) 0.0315(14) 0.0058(11) 0.0028(11) -0.0041(11)
C21 0.0329(14) 0.0333(15) 0.0317(14) 0.0029(11) 0.0036(11) -0.0114(11)

loop_
_atom_type_symbol
_atom_type_description
_atom_type_scat_dispersion_real
_atom_type_scat_dispersion_imag
_atom_type_scat_source
C C 0.0033 0.0016 'International Tables Vol C Tables 4.2.6.8 and 6.1.1.4'
H H 0.0000 0.0000 'International Tables Vol C Tables 4.2.6.8 and 6.1.1.4'
N N 0.0061 0.0033 'International Tables Vol C Tables 4.2.6.8 and 6.1.1.4'
O O 0.0106 0.0060 'International Tables Vol C Tables 4.2.6.8 and 6.1.1.4'
Cl Cl 0.1484 0.1585 'International Tables Vol C Tables 4.2.6.8 and 6.1.1.4'

loop_
_geom_angle_atom_site_label_1
_geom_angle_atom_site_label_2
_geom_angle_atom_site_label_3
_geom_angle
_geom_angle_site_symmetry_1
_geom_angle_site_symmetry_3
_geom_angle_publ_flag
C1 N1 C21 112.3(2) . . ?
C1 N1 C18 117.07(18) . . ?
C21 N1 C18 106.97(19) . . ?
C4 O1 C5 117.3(2) . . ?
C15 O2 C16 115.3(2) . . ?
C13 O3 C14 116.4(2) . . ?
C11 O4 C12 117.3(2) . . ?
C2 C1 N1 112.4(2) . . ?
C3 C2 C8 120.6(2) . . ?
C3 C2 C1 120.1(2) . . ?
C8 C2 C1 119.2(2) . . ?
C2 C3 C4 119.8(2) . . ?
O1 C4 C6 116.0(2) . . ?
O1 C4 C3 124.4(2) . . ?
C6 C4 C3 119.6(2) . . ?
C7 C6 C4 120.5(2) . . ?
C6 C7 C8 120.9(2) . . ?
C2 C8 C7 118.5(2) . . ?
C2 C8 C9 120.5(2) . . ?
C7 C8 C9 121.0(2) . . ?
C10 C9 C17 120.5(2) . . ?
C10 C9 C8 117.9(2) . . ?
C17 C9 C8 121.6(2) . . ?
C11 C10 C9 120.8(2) . . ?
O4 C11 C10 125.1(2) . . ?
O4 C11 C13 115.1(2) . . ?
C10 C11 C13 119.7(2) . . ?
O3 C13 C15 123.1(2) . . ?
O3 C13 C11 117.8(2) . . ?
C15 C13 C11 118.8(2) . . ?
O2 C15 C13 119.5(2) . . ?
O2 C15 C17 118.9(2) . . ?
C13 C15 C17 121.5(2) . . ?
C9 C17 C15 118.3(2) . . ?
C9 C17 C18 123.6(2) . . ?
C15 C17 C18 118.0(2) . . ?
C17 C18 C19 118.1(2) . . ?
C17 C18 N1 114.59(19) . . ?
C19 C18 N1 104.00(19) . . ?
C18 C19 C20 101.6(2) . . ?
C21 C20 C19 103.9(2) . . ?
C20 C21 N1 106.2(2) . . ?

loop_
_geom_bond_atom_site_label_1
_geom_bond_atom_site_label_2
_geom_bond_distance
_geom_bond_site_symmetry_2
_geom_bond_publ_flag
N1 C1 1.507(3) . ?
N1 C21 1.511(3) . ?
N1 C18 1.530(3) . ?
O1 C4 1.361(3) . ?
O1 C5 1.420(4) . ?
O2 C15 1.372(3) . ?
O2 C16 1.439(3) . ?
O3 C13 1.363(3) . ?
O3 C14 1.427(3) . ?
O4 C11 1.363(3) . ?
O4 C12 1.426(3) . ?
C1 C2 1.497(3) . ?
C2 C3 1.392(3) . ?
C2 C8 1.401(3) . ?
C3 C4 1.397(3) . ?
C4 C6 1.390(4) . ?
C6 C7 1.376(4) . ?
C7 C8 1.402(3) . ?
C8 C9 1.486(3) . ?
C9 C10 1.395(3) . ?
C9 C17 1.399(3) . ?
C10 C11 1.385(3) . ?
C11 C13 1.411(3) . ?
C13 C15 1.398(3) . ?
C15 C17 1.407(3) . ?
C17 C18 1.509(3) . ?
C18 C19 1.527(3) . ?
C19 C20 1.546(4) . ?
C20 C21 1.507(4) . ?

loop_
_geom_torsion_atom_site_label_1
_geom_torsion_atom_site_label_2
_geom_torsion_atom_site_label_3
_geom_torsion_atom_site_label_4
_geom_torsion
_geom_torsion_site_symmetry_1
_geom_torsion_site_symmetry_2
_geom_torsion_site_symmetry_3
_geom_torsion_site_symmetry_4
_geom_torsion_publ_flag
C21 N1 C1 C2 -69.7(3) . . . . ?
C18 N1 C1 C2 54.6(3) . . . . ?
N1 C1 C2 C3 110.5(3) . . . . ?
N1 C1 C2 C8 -71.8(3) . . . . ?
C8 C2 C3 C4 0.3(4) . . . . ?
C1 C2 C3 C4 178.0(2) . . . . ?
C5 O1 C4 C6 -171.7(3) . . . . ?
C5 O1 C4 C3 7.9(4) . . . . ?
C2 C3 C4 O1 -178.1(2) . . . . ?
C2 C3 C4 C6 1.5(4) . . . . ?
O1 C4 C6 C7 178.1(3) . . . . ?
C3 C4 C6 C7 -1.5(4) . . . . ?
C4 C6 C7 C8 -0.3(4) . . . . ?
C3 C2 C8 C7 -2.1(4) . . . . ?
C1 C2 C8 C7 -179.8(2) . . . . ?
C3 C2 C8 C9 175.8(2) . . . . ?
C1 C2 C8 C9 -1.9(3) . . . . ?
C6 C7 C8 C2 2.1(4) . . . . ?
C6 C7 C8 C9 -175.8(2) . . . . ?
C2 C8 C9 C10 -128.0(3) . . . . ?
C7 C8 C9 C10 49.9(3) . . . . ?
C2 C8 C9 C17 49.3(3) . . . . ?
C7 C8 C9 C17 -132.8(3) . . . . ?
C17 C9 C10 C11 1.3(4) . . . . ?
C8 C9 C10 C11 178.7(2) . . . . ?
C12 O4 C11 C10 2.4(4) . . . . ?
C12 O4 C11 C13 -177.2(2) . . . . ?
C9 C10 C11 O4 -176.1(2) . . . . ?
C9 C10 C11 C13 3.5(4) . . . . ?
C14 O3 C13 C15 61.6(3) . . . . ?
C14 O3 C13 C11 -124.1(3) . . . . ?
O4 C11 C13 O3 -0.1(3) . . . . ?
C10 C11 C13 O3 -179.8(2) . . . . ?
O4 C11 C13 C15 174.4(2) . . . . ?
C10 C11 C13 C15 -5.3(3) . . . . ?
C16 O2 C15 C13 72.4(3) . . . . ?
C16 O2 C15 C17 -110.7(3) . . . . ?
O3 C13 C15 O2 -6.7(3) . . . . ?
C11 C13 C15 O2 179.1(2) . . . . ?
O3 C13 C15 C17 176.5(2) . . . . ?
C11 C13 C15 C17 2.3(3) . . . . ?
C10 C9 C17 C15 -4.2(3) . . . . ?
C8 C9 C17 C15 178.5(2) . . . . ?
C10 C9 C17 C18 177.7(2) . . . . ?
C8 C9 C17 C18 0.5(4) . . . . ?
O2 C15 C17 C9 -174.4(2) . . . . ?
C13 C15 C17 C9 2.4(3) . . . . ?
O2 C15 C17 C18 3.7(3) . . . . ?
C13 C15 C17 C18 -179.5(2) . . . . ?
C9 C17 C18 C19 63.5(3) . . . . ?
C15 C17 C18 C19 -114.6(3) . . . . ?
C9 C17 C18 N1 -59.6(3) . . . . ?
C15 C17 C18 N1 122.4(2) . . . . ?
C1 N1 C18 C17 25.2(3) . . . . ?
C21 N1 C18 C17 152.1(2) . . . . ?
C1 N1 C18 C19 -105.2(2) . . . . ?
C21 N1 C18 C19 21.7(2) . . . . ?
C17 C18 C19 C20 -166.3(2) . . . . ?
N1 C18 C19 C20 -38.0(2) . . . . ?
C18 C19 C20 C21 40.9(3) . . . . ?
C19 C20 C21 N1 -27.9(3) . . . . ?
C1 N1 C21 C20 133.7(2) . . . . ?
C18 N1 C21 C20 4.0(3) . . . . ?
